data_4122398
loop_
_publ_author_name
'Kumar, Sharvan'
'Ajayakumar, M. R.'
'Hundal, Geeta'
'Mukhopadhyay, Pritam'

_publ_section_title
;
 Extraordinary stability of naphthalenediimide radical ion and its
 ultra-electron-deficient precursor: strategic role of the phosphonium
 group.
;
_journal_issue 34
_journal_name_full 'Journal of the American Chemical Society'
_journal_page_first 12004
_journal_page_last 12010
_journal_paper_doi 10.1021/ja504903j
_journal_volume 136
_journal_year 2014
_chemical_formula_moiety 'C62 H58 N2 O4 P2, 2(B F4)'
_chemical_formula_sum 'C62 H58 B2 F8 N2 O4 P2'
_chemical_formula_weight 1130.66
_chemical_name_common 'Bis-phosphonium Naphthalenediimide bis-tetrafluoroborate'
_chemical_name_systematic
; 
 ? 
;
_space_group_IT_number 2
_symmetry_cell_setting triclinic
_symmetry_space_group_name_Hall '-P 1'
_symmetry_space_group_name_H-M 'P -1'
_atom_sites_solution_hydrogens geom
_atom_sites_solution_primary direct
_atom_sites_solution_secondary difmap
_audit_creation_method SHELXL-97
_cell_angle_alpha 105.577(5)
_cell_angle_beta 101.089(3)
_cell_angle_gamma 110.247(5)
_cell_formula_units_Z 1
_cell_length_a 11.263(3)
_cell_length_b 12.130(4)
_cell_length_c 12.624(5)
_cell_measurement_reflns_used 3067
_cell_measurement_temperature 100(2)
_cell_measurement_theta_max 23.06
_cell_measurement_theta_min 2.80
_cell_volume 1479.0(9)
_computing_cell_refinement 'Bruker SAINT'
_computing_data_collection 'Bruker APEX2'
_computing_data_reduction 'Bruker SAINT'
_computing_molecular_graphics 'Bruker SHELXTL'
_computing_publication_material 'Bruker SHELXTL'
_computing_structure_refinement 'SHELXL-97 (Sheldrick, 2008)'
_computing_structure_solution 'SIR-92(Altomare et. al.,1993)'
_diffrn_ambient_temperature 100(2)
_diffrn_measured_fraction_theta_full 0.969
_diffrn_measured_fraction_theta_max 0.969
_diffrn_measurement_device_type 'Bruker APEX-II CCD'
_diffrn_measurement_method '\f and \w scans'
_diffrn_radiation_monochromator graphite
_diffrn_radiation_source 'fine-focus sealed tube'
_diffrn_radiation_type MoK\a
_diffrn_radiation_wavelength 0.71073
_diffrn_reflns_av_R_equivalents 0.0547
_diffrn_reflns_av_sigmaI/netI 0.0759
_diffrn_reflns_limit_h_max 13
_diffrn_reflns_limit_h_min -13
_diffrn_reflns_limit_k_max 14
_diffrn_reflns_limit_k_min -14
_diffrn_reflns_limit_l_max 15
_diffrn_reflns_limit_l_min -15
_diffrn_reflns_number 18900
_diffrn_reflns_theta_full 25.67
_diffrn_reflns_theta_max 25.67
_diffrn_reflns_theta_min 1.76
_exptl_absorpt_coefficient_mu 0.146
_exptl_absorpt_correction_T_max 0.745
_exptl_absorpt_correction_T_min 0.650
_exptl_absorpt_correction_type multi-scan
_exptl_absorpt_process_details
;
SADABS-2008/1 - Bruker AXS area detector scaling and absorption correction  
;
_exptl_crystal_density_diffrn 1.269
_exptl_crystal_density_method 'not measured'
_exptl_crystal_F_000 588
_exptl_crystal_size_max 0.18
_exptl_crystal_size_mid 0.16
_exptl_crystal_size_min 0.09
_platon_squeeze_details
;
The recovered number of electrons match well with one toluene 
molecule at the centre of symmetry, giving Solvent accessible
 voids of 207 A3. 
;
_refine_diff_density_max 0.669
_refine_diff_density_min -0.538
_refine_diff_density_rms 0.061
_refine_ls_extinction_method none
_refine_ls_goodness_of_fit_ref 1.039
_refine_ls_hydrogen_treatment none
_refine_ls_matrix_type full
_refine_ls_number_parameters 361
_refine_ls_number_reflns 5443
_refine_ls_number_restraints 0
_refine_ls_restrained_S_all 1.039
_refine_ls_R_factor_all 0.0873
_refine_ls_R_factor_gt 0.0547
_refine_ls_shift/su_max 0.000
_refine_ls_shift/su_mean 0.000
_refine_ls_structure_factor_coef Fsqd
_refine_ls_weighting_details 'calc w=1/[\s^2^(Fo^2^)+(0.0709P)^2^+0.0000P] where P=(Fo^2^+2Fc^2^)/3'
_refine_ls_weighting_scheme calc
_refine_ls_wR_factor_gt 0.1287
_refine_ls_wR_factor_ref 0.1403
_reflns_number_gt 3626
_reflns_number_total 5443
_reflns_threshold_expression >2sigma(I)
_cod_data_source_file ja504903j_si_002.cif
_cod_data_source_block shelxl
_cod_depositor_comments 'Adding full bibliography for 4122397--4122398.cif.'
_cod_database_code 4122398

loop_
_symmetry_equiv_pos_as_xyz
'x, y, z'
'-x, -y, -z'

loop_
_atom_site_label
_atom_site_type_symbol
_atom_site_fract_x
_atom_site_fract_y
_atom_site_fract_z
_atom_site_U_iso_or_equiv
_atom_site_adp_type
_atom_site_occupancy
_atom_site_symmetry_multiplicity
_atom_site_calc_flag
_atom_site_refinement_flags
B1 B 0.4125(3) 0.3754(3) 0.7099(3) 0.0290(8) Uani 1 1 d .
C1 C 0.6362(2) 0.6337(2) 0.6258(2) 0.0156(6) Uani 1 1 d .
C2 C 0.7359(2) 0.5901(2) 0.6334(2) 0.0152(6) Uani 1 1 d .
C3 C 0.2889(2) 0.5268(2) 0.4495(2) 0.0160(6) Uani 1 1 d .
H3 H 0.2213 0.5569 0.4447 0.019 Uiso 1 1 calc R
C4 C 0.4077(2) 0.5974(2) 0.5363(2) 0.0145(5) Uani 1 1 d .
C5 C 0.5115(3) 0.5580(2) 0.5409(2) 0.0149(5) Uani 1 1 d .
C6 C 0.6612(3) 0.7607(2) 0.7031(2) 0.0183(6) Uani 1 1 d .
C7 C 0.4249(3) 0.7146(2) 0.6253(2) 0.0190(6) Uani 1 1 d .
C8 C 0.5752(3) 0.9079(2) 0.7944(2) 0.0228(6) Uani 1 1 d .
H8A H 0.5018 0.9323 0.7709 0.027 Uiso 1 1 calc R
H8B H 0.6596 0.9759 0.8011 0.027 Uiso 1 1 calc R
C9 C 0.5824(3) 0.8943(3) 0.9118(2) 0.0259(7) Uani 1 1 d .
H9A H 0.6580 0.8729 0.9356 0.031 Uiso 1 1 calc R
H9B H 0.6013 0.9768 0.9697 0.031 Uiso 1 1 calc R
C10 C 0.4571(3) 0.7954(3) 0.9140(2) 0.0247(6) Uani 1 1 d .
H10A H 0.4374 0.7130 0.8556 0.030 Uiso 1 1 calc R
H10B H 0.3815 0.8173 0.8914 0.030 Uiso 1 1 calc R
C11 C 0.4667(3) 0.7820(3) 1.0310(2) 0.0292(7) Uani 1 1 d .
H11A H 0.5456 0.7652 1.0554 0.035 Uiso 1 1 calc R
H11B H 0.4818 0.8635 1.0883 0.035 Uiso 1 1 calc R
C12 C 0.3456(3) 0.6789(3) 1.0347(3) 0.0347(8) Uani 1 1 d .
H12A H 0.3687 0.6653 1.1085 0.042 Uiso 1 1 calc R
H12B H 0.3224 0.5994 0.9705 0.042 Uiso 1 1 calc R
C13 C 0.2256(3) 0.7085(3) 1.0250(3) 0.0377(8) Uani 1 1 d .
H13A H 0.1509 0.6384 1.0272 0.057 Uiso 1 1 calc R
H13B H 0.2011 0.7208 0.9516 0.057 Uiso 1 1 calc R
H13C H 0.2468 0.7857 1.0897 0.057 Uiso 1 1 calc R
C14 C 0.8811(3) 0.7225(2) 0.8859(2) 0.0180(6) Uani 1 1 d .
C15 C 0.7706(3) 0.6422(3) 0.9058(2) 0.0213(6) Uani 1 1 d .
H15 H 0.7071 0.5658 0.8455 0.026 Uiso 1 1 calc R
C16 C 0.7557(3) 0.6761(3) 1.0144(2) 0.0227(6) Uani 1 1 d .
H16 H 0.6814 0.6222 1.0287 0.027 Uiso 1 1 calc R
C17 C 0.8468(3) 0.7864(3) 1.1019(2) 0.0242(7) Uani 1 1 d .
H17 H 0.8348 0.8086 1.1759 0.029 Uiso 1 1 calc R
C18 C 0.9569(3) 0.8661(3) 1.0826(2) 0.0238(6) Uani 1 1 d .
H18 H 1.0207 0.9419 1.1435 0.029 Uiso 1 1 calc R
C19 C 0.9727(3) 0.8340(2) 0.9740(2) 0.0210(6) Uani 1 1 d .
H19 H 1.0466 0.8887 0.9599 0.025 Uiso 1 1 calc R
C20 C 1.0024(3) 0.7972(2) 0.7061(2) 0.0183(6) Uani 1 1 d .
C21 C 0.9536(3) 0.8095(3) 0.6013(2) 0.0240(6) Uani 1 1 d .
H21 H 0.8635 0.7582 0.5543 0.029 Uiso 1 1 calc R
C22 C 1.0359(3) 0.8955(3) 0.5667(3) 0.0350(8) Uani 1 1 d .
H22 H 1.0033 0.9023 0.4946 0.042 Uiso 1 1 calc R
C23 C 1.1658(3) 0.9724(3) 0.6357(3) 0.0358(8) Uani 1 1 d .
H23 H 1.2215 1.0339 0.6124 0.043 Uiso 1 1 calc R
C24 C 1.2146(3) 0.9604(3) 0.7378(3) 0.0308(7) Uani 1 1 d .
H24 H 1.3044 1.0133 0.7848 0.037 Uiso 1 1 calc R
C25 C 1.1344(3) 0.8720(3) 0.7733(2) 0.0233(6) Uani 1 1 d .
H25 H 1.1696 0.8626 0.8433 0.028 Uiso 1 1 calc R
C26 C 0.9724(2) 0.5643(2) 0.7369(2) 0.0179(6) Uani 1 1 d .
C27 C 0.9365(3) 0.4761(3) 0.7894(2) 0.0267(7) Uani 1 1 d .
H27 H 0.8720 0.4735 0.8285 0.032 Uiso 1 1 calc R
C28 C 0.9942(3) 0.3926(3) 0.7851(3) 0.0315(7) Uani 1 1 d .
H28 H 0.9691 0.3322 0.8208 0.038 Uiso 1 1 calc R
C29 C 1.0885(3) 0.3963(3) 0.7288(2) 0.0269(7) Uani 1 1 d .
H29 H 1.1291 0.3393 0.7267 0.032 Uiso 1 1 calc R
C30 C 1.1237(3) 0.4821(3) 0.6759(2) 0.0256(7) Uani 1 1 d .
H30 H 1.1880 0.4837 0.6367 0.031 Uiso 1 1 calc R
C31 C 1.0666(3) 0.5663(3) 0.6790(2) 0.0224(6) Uani 1 1 d .
H31 H 1.0912 0.6254 0.6419 0.027 Uiso 1 1 calc R
N1 N 0.5526(2) 0.7894(2) 0.70464(18) 0.0197(5) Uani 1 1 d .
O1 O 0.77337(17) 0.83737(16) 0.76384(15) 0.0214(4) Uani 1 1 d .
O2 O 0.33357(18) 0.74464(17) 0.63056(16) 0.0249(5) Uani 1 1 d .
F1 F 0.53520(15) 0.37810(15) 0.70283(13) 0.0286(4) Uani 1 1 d .
F2 F 0.4289(2) 0.4991(2) 0.7553(2) 0.0709(7) Uani 1 1 d .
F3 F 0.36544(19) 0.3064(2) 0.77316(18) 0.0597(6) Uani 1 1 d .
F4 F 0.32265(19) 0.3234(2) 0.60085(17) 0.0643(6) Uani 1 1 d .
P1 P 0.89818(7) 0.67500(6) 0.74374(6) 0.01675(19) Uani 1 1 d .

loop_
_atom_site_aniso_label
_atom_site_aniso_U_11
_atom_site_aniso_U_22
_atom_site_aniso_U_33
_atom_site_aniso_U_23
_atom_site_aniso_U_13
_atom_site_aniso_U_12
B1 0.0138(18) 0.044(2) 0.033(2) 0.0192(18) 0.0101(16) 0.0111(17)
C1 0.0098(14) 0.0194(14) 0.0186(14) 0.0066(12) 0.0078(11) 0.0057(12)
C2 0.0070(13) 0.0211(14) 0.0189(14) 0.0096(12) 0.0066(11) 0.0045(11)
C3 0.0052(13) 0.0214(15) 0.0213(14) 0.0065(12) 0.0048(11) 0.0060(12)
C4 0.0085(14) 0.0180(14) 0.0185(14) 0.0065(12) 0.0078(11) 0.0053(11)
C5 0.0100(14) 0.0188(13) 0.0176(14) 0.0073(11) 0.0079(11) 0.0054(12)
C6 0.0138(15) 0.0210(15) 0.0199(15) 0.0066(12) 0.0050(12) 0.0078(13)
C7 0.0135(15) 0.0227(15) 0.0219(15) 0.0077(13) 0.0074(12) 0.0081(13)
C8 0.0138(15) 0.0189(15) 0.0276(16) 0.0004(13) 0.0028(13) 0.0059(13)
C9 0.0162(16) 0.0257(16) 0.0294(16) 0.0015(13) 0.0033(13) 0.0100(13)
C10 0.0185(16) 0.0243(16) 0.0317(17) 0.0064(13) 0.0102(13) 0.0110(13)
C11 0.0246(17) 0.0378(18) 0.0289(17) 0.0102(15) 0.0064(14) 0.0198(15)
C12 0.036(2) 0.0337(18) 0.0313(18) 0.0119(15) 0.0130(16) 0.0096(16)
C13 0.0247(18) 0.044(2) 0.0387(19) 0.0181(16) 0.0086(15) 0.0063(16)
C14 0.0122(15) 0.0210(15) 0.0245(15) 0.0089(12) 0.0067(12) 0.0102(12)
C15 0.0142(15) 0.0201(15) 0.0257(16) 0.0047(13) 0.0048(12) 0.0065(12)
C16 0.0198(16) 0.0280(16) 0.0281(17) 0.0131(14) 0.0140(14) 0.0131(14)
C17 0.0304(18) 0.0301(17) 0.0228(16) 0.0131(14) 0.0136(14) 0.0193(15)
C18 0.0225(17) 0.0225(15) 0.0194(15) 0.0032(13) 0.0003(13) 0.0083(13)
C19 0.0142(15) 0.0211(15) 0.0245(16) 0.0067(13) 0.0044(12) 0.0058(13)
C20 0.0082(14) 0.0179(14) 0.0263(15) 0.0037(12) 0.0078(12) 0.0047(12)
C21 0.0144(15) 0.0259(16) 0.0289(17) 0.0100(14) 0.0065(13) 0.0054(13)
C22 0.035(2) 0.0335(18) 0.0369(19) 0.0178(16) 0.0126(16) 0.0105(16)
C23 0.033(2) 0.0249(17) 0.052(2) 0.0168(16) 0.0258(18) 0.0063(15)
C24 0.0128(16) 0.0252(17) 0.044(2) 0.0028(15) 0.0121(15) 0.0024(13)
C25 0.0130(15) 0.0247(15) 0.0281(16) 0.0049(13) 0.0057(13) 0.0071(13)
C26 0.0070(14) 0.0215(14) 0.0215(15) 0.0049(12) 0.0020(12) 0.0056(12)
C27 0.0226(17) 0.0330(17) 0.0370(18) 0.0180(15) 0.0189(14) 0.0167(14)
C28 0.0298(18) 0.0354(18) 0.046(2) 0.0244(16) 0.0215(16) 0.0203(16)
C29 0.0232(17) 0.0311(17) 0.0338(17) 0.0135(14) 0.0106(14) 0.0176(14)
C30 0.0160(16) 0.0337(17) 0.0315(17) 0.0116(14) 0.0128(13) 0.0128(14)
C31 0.0153(15) 0.0290(16) 0.0271(16) 0.0142(13) 0.0096(13) 0.0097(13)
N1 0.0098(12) 0.0198(12) 0.0259(13) 0.0024(10) 0.0029(10) 0.0080(10)
O1 0.0094(10) 0.0201(10) 0.0273(11) 0.0031(9) 0.0023(9) 0.0038(9)
O2 0.0119(11) 0.0284(11) 0.0331(11) 0.0045(9) 0.0075(9) 0.0120(9)
F1 0.0152(9) 0.0329(9) 0.0341(10) 0.0096(8) 0.0100(8) 0.0071(8)
F2 0.0480(15) 0.0601(15) 0.1083(19) 0.0174(14) 0.0302(14) 0.0341(12)
F3 0.0358(12) 0.1029(17) 0.0726(14) 0.0666(14) 0.0333(11) 0.0306(12)
F4 0.0228(11) 0.1079(18) 0.0452(12) 0.0363(13) 0.0011(10) 0.0070(12)
P1 0.0070(4) 0.0204(4) 0.0213(4) 0.0062(3) 0.0045(3) 0.0051(3)

loop_
_atom_type_symbol
_atom_type_description
_atom_type_scat_dispersion_real
_atom_type_scat_dispersion_imag
_atom_type_scat_source
B B 0.0013 0.0007 'International Tables Vol C Tables 4.2.6.8 and 6.1.1.4'
H H 0.0000 0.0000 'International Tables Vol C Tables 4.2.6.8 and 6.1.1.4'
C C 0.0033 0.0016 'International Tables Vol C Tables 4.2.6.8 and 6.1.1.4'
N N 0.0061 0.0033 'International Tables Vol C Tables 4.2.6.8 and 6.1.1.4'
O O 0.0106 0.0060 'International Tables Vol C Tables 4.2.6.8 and 6.1.1.4'
F F 0.0171 0.0103 'International Tables Vol C Tables 4.2.6.8 and 6.1.1.4'
P P 0.1023 0.0942 'International Tables Vol C Tables 4.2.6.8 and 6.1.1.4'

loop_
_geom_angle_atom_site_label_1
_geom_angle_atom_site_label_2
_geom_angle_atom_site_label_3
_geom_angle
_geom_angle_site_symmetry_1
_geom_angle_site_symmetry_3
F3 B1 F2 112.9(3) . .
F3 B1 F4 109.0(3) . .
F2 B1 F4 106.6(3) . .
F3 B1 F1 111.0(2) . .
F2 B1 F1 107.6(3) . .
F4 B1 F1 109.6(3) . .
C2 C1 C5 119.6(2) . .
C2 C1 C6 121.2(2) . .
C5 C1 C6 119.2(2) . .
C1 C2 C3 119.0(2) . 2_666
C1 C2 P1 123.9(2) . .
C3 C2 P1 117.12(18) 2_666 .
C4 C3 C2 121.5(2) . 2_666
C4 C3 H3 119.3 . .
C2 C3 H3 119.3 2_666 .
C3 C4 C5 120.1(2) . .
C3 C4 C7 119.2(2) . .
C5 C4 C7 120.7(2) . .
C5 C5 C1 120.7(3) 2_666 .
C5 C5 C4 119.0(3) 2_666 .
C1 C5 C4 120.3(2) . .
O1 C6 N1 120.9(2) . .
O1 C6 C1 121.2(2) . .
N1 C6 C1 117.9(2) . .
O2 C7 N1 121.2(2) . .
O2 C7 C4 122.4(2) . .
N1 C7 C4 116.5(2) . .
N1 C8 C9 111.5(2) . .
N1 C8 H8A 109.3 . .
C9 C8 H8A 109.3 . .
N1 C8 H8B 109.3 . .
C9 C8 H8B 109.3 . .
H8A C8 H8B 108.0 . .
C10 C9 C8 114.5(2) . .
C10 C9 H9A 108.6 . .
C8 C9 H9A 108.6 . .
C10 C9 H9B 108.6 . .
C8 C9 H9B 108.6 . .
H9A C9 H9B 107.6 . .
C9 C10 C11 113.8(2) . .
C9 C10 H10A 108.8 . .
C11 C10 H10A 108.8 . .
C9 C10 H10B 108.8 . .
C11 C10 H10B 108.8 . .
H10A C10 H10B 107.7 . .
C12 C11 C10 115.2(3) . .
C12 C11 H11A 108.5 . .
C10 C11 H11A 108.5 . .
C12 C11 H11B 108.5 . .
C10 C11 H11B 108.5 . .
H11A C11 H11B 107.5 . .
C11 C12 C13 113.4(2) . .
C11 C12 H12A 108.9 . .
C13 C12 H12A 108.9 . .
C11 C12 H12B 108.9 . .
C13 C12 H12B 108.9 . .
H12A C12 H12B 107.7 . .
C12 C13 H13A 109.5 . .
C12 C13 H13B 109.5 . .
H13A C13 H13B 109.5 . .
C12 C13 H13C 109.5 . .
H13A C13 H13C 109.5 . .
H13B C13 H13C 109.5 . .
C19 C14 C15 120.1(2) . .
C19 C14 P1 122.0(2) . .
C15 C14 P1 117.8(2) . .
C16 C15 C14 119.0(3) . .
C16 C15 H15 120.5 . .
C14 C15 H15 120.5 . .
C17 C16 C15 120.9(3) . .
C17 C16 H16 119.6 . .
C15 C16 H16 119.6 . .
C16 C17 C18 120.3(2) . .
C16 C17 H17 119.8 . .
C18 C17 H17 119.8 . .
C17 C18 C19 119.5(3) . .
C17 C18 H18 120.3 . .
C19 C18 H18 120.3 . .
C14 C19 C18 120.2(3) . .
C14 C19 H19 119.9 . .
C18 C19 H19 119.9 . .
C25 C20 C21 119.3(2) . .
C25 C20 P1 121.1(2) . .
C21 C20 P1 119.2(2) . .
C22 C21 C20 119.9(3) . .
C22 C21 H21 120.1 . .
C20 C21 H21 120.1 . .
C23 C22 C21 120.4(3) . .
C23 C22 H22 119.8 . .
C21 C22 H22 119.8 . .
C22 C23 C24 120.1(3) . .
C22 C23 H23 120.0 . .
C24 C23 H23 120.0 . .
C23 C24 C25 120.6(3) . .
C23 C24 H24 119.7 . .
C25 C24 H24 119.7 . .
C24 C25 C20 119.6(3) . .
C24 C25 H25 120.2 . .
C20 C25 H25 120.2 . .
C27 C26 C31 119.3(2) . .
C27 C26 P1 120.30(19) . .
C31 C26 P1 120.42(19) . .
C28 C27 C26 120.2(2) . .
C28 C27 H27 119.9 . .
C26 C27 H27 119.9 . .
C27 C28 C29 120.1(2) . .
C27 C28 H28 120.0 . .
C29 C28 H28 120.0 . .
C30 C29 C28 120.2(2) . .
C30 C29 H29 119.9 . .
C28 C29 H29 119.9 . .
C31 C30 C29 120.6(2) . .
C31 C30 H30 119.7 . .
C29 C30 H30 119.7 . .
C30 C31 C26 119.7(2) . .
C30 C31 H31 120.2 . .
C26 C31 H31 120.2 . .
C6 N1 C7 124.0(2) . .
C6 N1 C8 117.4(2) . .
C7 N1 C8 118.6(2) . .
C20 P1 C14 116.27(13) . .
C20 P1 C26 106.09(12) . .
C14 P1 C26 107.49(11) . .
C20 P1 C2 109.58(12) . .
C14 P1 C2 110.69(12) . .
C26 P1 C2 106.13(12) . .

loop_
_geom_bond_atom_site_label_1
_geom_bond_atom_site_label_2
_geom_bond_distance
_geom_bond_site_symmetry_2
B1 F3 1.354(4) .
B1 F2 1.386(4) .
B1 F4 1.369(4) .
B1 F1 1.391(3) .
C1 C2 1.395(3) .
C1 C5 1.401(4) .
C1 C6 1.480(4) .
C2 C3 1.415(3) 2_666
C2 P1 1.814(3) .
C3 C4 1.365(3) .
C3 C2 1.414(3) 2_666
C3 H3 0.9500 .
C4 C5 1.405(3) .
C4 C7 1.480(4) .
C5 C5 1.407(5) 2_666
C6 O1 1.217(3) .
C6 N1 1.385(3) .
C7 O2 1.211(3) .
C7 N1 1.396(3) .
C8 N1 1.475(3) .
C8 C9 1.525(4) .
C8 H8A 0.9900 .
C8 H8B 0.9900 .
C9 C10 1.514(4) .
C9 H9A 0.9900 .
C9 H9B 0.9900 .
C10 C11 1.516(4) .
C10 H10A 0.9900 .
C10 H10B 0.9900 .
C11 C12 1.517(4) .
C11 H11A 0.9900 .
C11 H11B 0.9900 .
C12 C13 1.505(4) .
C12 H12A 0.9900 .
C12 H12B 0.9900 .
C13 H13A 0.9800 .
C13 H13B 0.9800 .
C13 H13C 0.9800 .
C14 C19 1.384(4) .
C14 C15 1.405(4) .
C14 P1 1.801(3) .
C15 C16 1.383(4) .
C15 H15 0.9500 .
C16 C17 1.372(4) .
C16 H16 0.9500 .
C17 C18 1.395(4) .
C17 H17 0.9500 .
C18 C19 1.385(4) .
C18 H18 0.9500 .
C19 H19 0.9500 .
C20 C25 1.387(4) .
C20 C21 1.399(4) .
C20 P1 1.785(3) .
C21 C22 1.368(4) .
C21 H21 0.9500 .
C22 C23 1.377(4) .
C22 H22 0.9500 .
C23 C24 1.366(4) .
C23 H23 0.9500 .
C24 C25 1.381(4) .
C24 H24 0.9500 .
C25 H25 0.9500 .
C26 C27 1.391(3) .
C26 C31 1.397(3) .
C26 P1 1.803(2) .
C27 C28 1.374(3) .
C27 H27 0.9500 .
C28 C29 1.383(4) .
C28 H28 0.9500 .
C29 C30 1.369(4) .
C29 H29 0.9500 .
C30 C31 1.378(3) .
C30 H30 0.9500 .
C31 H31 0.9500 .

loop_
_geom_torsion_atom_site_label_1
_geom_torsion_atom_site_label_2
_geom_torsion_atom_site_label_3
_geom_torsion_atom_site_label_4
_geom_torsion
_geom_torsion_site_symmetry_1
_geom_torsion_site_symmetry_4
C5 C1 C2 C3 3.8(3) . 2_666
C6 C1 C2 C3 -174.0(2) . 2_666
C5 C1 C2 P1 -176.67(18) . .
C6 C1 C2 P1 5.4(3) . .
C2 C3 C4 C5 3.6(3) 2_666 .
C2 C3 C4 C7 -175.8(2) 2_666 .
C2 C1 C5 C5 -3.9(4) . 2_666
C6 C1 C5 C5 174.0(3) . 2_666
C2 C1 C5 C4 176.3(2) . .
C6 C1 C5 C4 -5.7(3) . .
C3 C4 C5 C5 -3.5(4) . 2_666
C7 C4 C5 C5 175.9(3) . 2_666
C3 C4 C5 C1 176.2(2) . .
C7 C4 C5 C1 -4.3(3) . .
C2 C1 C6 O1 10.7(4) . .
C5 C1 C6 O1 -167.2(2) . .
C2 C1 C6 N1 -169.1(2) . .
C5 C1 C6 N1 13.1(3) . .
C3 C4 C7 O2 7.0(4) . .
C5 C4 C7 O2 -172.5(2) . .
C3 C4 C7 N1 -173.5(2) . .
C5 C4 C7 N1 7.0(3) . .
N1 C8 C9 C10 -60.7(3) . .
C8 C9 C10 C11 179.3(2) . .
C9 C10 C11 C12 -176.9(2) . .
C10 C11 C12 C13 -70.8(3) . .
C19 C14 C15 C16 -0.5(4) . .
P1 C14 C15 C16 179.57(18) . .
C14 C15 C16 C17 0.2(4) . .
C15 C16 C17 C18 -0.4(4) . .
C16 C17 C18 C19 0.9(4) . .
C15 C14 C19 C18 1.0(4) . .
P1 C14 C19 C18 -179.04(19) . .
C17 C18 C19 C14 -1.2(4) . .
C25 C20 C21 C22 -0.5(4) . .
P1 C20 C21 C22 -174.5(2) . .
C20 C21 C22 C23 -1.6(4) . .
C21 C22 C23 C24 2.1(4) . .
C22 C23 C24 C25 -0.5(4) . .
C23 C24 C25 C20 -1.7(4) . .
C21 C20 C25 C24 2.2(4) . .
P1 C20 C25 C24 176.0(2) . .
C31 C26 C27 C28 0.5(4) . .
P1 C26 C27 C28 -179.4(2) . .
C26 C27 C28 C29 0.3(5) . .
C27 C28 C29 C30 -0.8(5) . .
C28 C29 C30 C31 0.6(4) . .
C29 C30 C31 C26 0.2(4) . .
C27 C26 C31 C30 -0.8(4) . .
P1 C26 C31 C30 179.1(2) . .
O1 C6 N1 C7 169.7(2) . .
C1 C6 N1 C7 -10.6(3) . .
O1 C6 N1 C8 -8.9(3) . .
C1 C6 N1 C8 170.8(2) . .
O2 C7 N1 C6 -179.7(2) . .
C4 C7 N1 C6 0.8(3) . .
O2 C7 N1 C8 -1.1(3) . .
C4 C7 N1 C8 179.4(2) . .
C9 C8 N1 C6 -78.3(3) . .
C9 C8 N1 C7 103.0(3) . .
C25 C20 P1 C14 57.0(2) . .
C21 C20 P1 C14 -129.2(2) . .
C25 C20 P1 C26 -62.4(2) . .
C21 C20 P1 C26 111.4(2) . .
C25 C20 P1 C2 -176.57(19) . .
C21 C20 P1 C2 -2.8(2) . .
C19 C14 P1 C20 -20.3(2) . .
C15 C14 P1 C20 159.72(18) . .
C19 C14 P1 C26 98.4(2) . .
C15 C14 P1 C26 -81.6(2) . .
C19 C14 P1 C2 -146.1(2) . .
C15 C14 P1 C2 33.9(2) . .
C27 C26 P1 C20 163.3(2) . .
C31 C26 P1 C20 -16.5(3) . .
C27 C26 P1 C14 38.3(3) . .
C31 C26 P1 C14 -141.6(2) . .
C27 C26 P1 C2 -80.1(2) . .
C31 C26 P1 C2 100.0(2) . .
C1 C2 P1 C20 -79.2(2) . .
C3 C2 P1 C20 100.33(19) 2_666 .
C1 C2 P1 C14 50.4(2) . .
C3 C2 P1 C14 -130.14(18) 2_666 .
C1 C2 P1 C26 166.69(19) . .
C3 C2 P1 C26 -13.8(2) 2_666 .

loop_
_platon_squeeze_void_nr
_platon_squeeze_void_average_x
_platon_squeeze_void_average_y
_platon_squeeze_void_average_z
_platon_squeeze_void_volume
_platon_squeeze_void_count_electrons
_platon_squeeze_void_content
1 0.500 1.000 0.500 206 56 ' '
